data_1536678
loop_
_publ_author_name
'Klampfer, P.'
'Ponikvar, M.'
'Benkic, P.'
'Rahten, A.'
'Lesar, A.'
'Jesih, A.'

_publ_section_title
;
 Synthesis, crystal structure and Raman spectrum of hydrazinium(+2)
 fluoroarsenate(III) fluoride, N2 H6 As F4 F
;
_journal_name_full
;
Monatshefte fuer Chemie und verwandte Teile anderer Wissenschaften (109,1978-)
;
_journal_page_first 1
_journal_page_last 9
_journal_volume 134
_journal_year 2003
_chemical_formula_sum 'As F5 H6 N2'
_chemical_name_systematic '(N2 H6) (As F4) F'
_space_group_IT_number 34
_symmetry_space_group_name_Hall 'P 2 -2n'
_symmetry_space_group_name_H-M 'P n n 2'
_cell_angle_alpha 90
_cell_angle_beta 90
_cell_angle_gamma 90
_cell_formula_units_Z 4
_cell_length_a 7.74
_cell_length_b 16.292
_cell_length_c 4.366
_cell_volume 550.553
_citation_journal_id_ASTM MOCMB7
_cod_data_source_file Klampfer_MOCMB7_2003_653.cif
_cod_data_source_block H6As1F5N2
_cod_original_formula_sum 'H6 As1 F5 N2'
_cod_database_code 1536678

loop_
_symmetry_equiv_pos_as_xyz
x,y,z
-x,-y,z
-x+1/2,y+1/2,z+1/2
x+1/2,-y+1/2,z+1/2

loop_
_atom_site_label
_atom_site_type_symbol
_atom_site_fract_x
_atom_site_fract_y
_atom_site_fract_z
_atom_site_occupancy
_atom_site_U_iso_or_equiv
N1 N-2 0.499 0.9561 0.7038 1 0.0
F1 F-1 0.3328 0.59002 0.2401 1 0.0
H4 H+1 0.596 0.557 0.716 1 0.0
H1 H+1 0.582 0.941 0.719 1 0.0
F4 F-1 0.1269 0.67763 0.6351 1 0.0
F5 F-1 0.4444 0.71415 0.6656 1 0.0
F2 F-1 0.3289 0.9357 0.2012 1 0.0
F3 F-1 0.2192 0.82292 0.6507 1 0.0
H6 H+1 0.45 0.566 0.854 1 0.0
As1 As+3 0.27002 0.73771 0.4284 1 0.0
H3 H+1 0.441 0.941 0.563 1 0.0
H2 H+1 0.425 0.939 0.861 1 0.0
H5 H+1 0.429 0.565 0.571 1 0.0
N2 N-2 0.502 0.5441 0.7357 1 0.0
